data_4129627
loop_
_publ_author_name
'Song, Liqiang'
'Zhu, Guili'
'Liu, Yongjiang'
'Liu, Bo'
'Qin, Song'

_publ_section_title
;
 Total Synthesis of Atisane-Type Diterpenoids: Application of Diels-Alder
 Cycloadditions of Podocarpane-Type Unmasked ortho-Benzoquinones.
;
_journal_issue 42
_journal_name_full 'Journal of the American Chemical Society'
_journal_page_first 13706
_journal_page_last 13714
_journal_paper_doi 10.1021/jacs.5b08958
_journal_volume 137
_journal_year 2015
_chemical_formula_moiety 'C23 H34 O5, 0.5(H2 O)'
_chemical_formula_sum 'C23 H35 O5.5'
_chemical_formula_weight 399.51
_space_group_crystal_system monoclinic
_space_group_IT_number 14
_space_group_name_Hall '-P 2ybc'
_space_group_name_H-M_alt 'P 1 21/c 1'
_atom_sites_solution_hydrogens mixed
_atom_sites_solution_primary direct
_audit_creation_date 2015-01-20
_audit_creation_method
;
Olex2 1.2
(compiled 2014.05.21 svn.r2940 for OlexSys, GUI svn.r4846)
;
_cell_angle_alpha 90
_cell_angle_beta 100.506(4)
_cell_angle_gamma 90
_cell_formula_units_Z 4
_cell_length_a 12.3650(4)
_cell_length_b 7.1455(2)
_cell_length_c 24.4499(11)
_cell_measurement_reflns_used 2973
_cell_measurement_temperature 293
_cell_measurement_theta_max 27.9380
_cell_measurement_theta_min 4.3470
_cell_volume 2124.03(13)
_computing_cell_refinement
;
CrysAlisPro, Agilent Technologies,
Version 1.171.37.33 (release 27-03-2014 CrysAlis171 .NET)
(compiled Mar 27 2014,17:12:48)
;
_computing_data_collection
;
CrysAlisPro, Agilent Technologies,
Version 1.171.37.33 (release 27-03-2014 CrysAlis171 .NET)
(compiled Mar 27 2014,17:12:48)
;
_computing_data_reduction
;
CrysAlisPro, Agilent Technologies,
Version 1.171.37.33 (release 27-03-2014 CrysAlis171 .NET)
(compiled Mar 27 2014,17:12:48)
;
_computing_molecular_graphics 'Olex2 (Dolomanov et al., 2009)'
_computing_publication_material 'Olex2 (Dolomanov et al., 2009)'
_computing_structure_refinement 'ShelXL (Sheldrick, 2008)'
_computing_structure_solution 'ShelXT (Sheldrick, 2008)'
_diffrn_ambient_temperature 293
_diffrn_detector 'CCD plate'
_diffrn_detector_area_resol_mean 15.9595
_diffrn_detector_type EosS2
_diffrn_measured_fraction_theta_full 0.997
_diffrn_measured_fraction_theta_max 0.873
_diffrn_measurement_details
'#__ type_ start__ end____ width___ exp.time_ 1 omega -53.00 35.00 1.0000 11.8900 omega____ theta____ kappa____ phi______ frames - 15.7256 -38.0000 -120.0000 88 #__ type_ start__ end____ width___ exp.time_ 2 omega -1.00 83.00 1.0000 11.8900 omega____ theta____ kappa____ phi______ frames - 15.7256 57.0000 -90.0000 84 #__ type_ start__ end____ width___ exp.time_ 3 omega -1.00 83.00 1.0000 11.8900 omega____ theta____ kappa____ phi______ frames - 15.7256 57.0000 -150.0000 84 #__ type_ start__ end____ width___ exp.time_ 4 omega 35.00 85.00 1.0000 11.8900 omega____ theta____ kappa____ phi______ frames - 15.7256 178.0000 150.0000 50'
_diffrn_measurement_device 'four-circle diffractometer'
_diffrn_measurement_device_type 'New Gemini, Dual, Cu at zero, EosS2'
_diffrn_measurement_method '\w scans'
_diffrn_orient_matrix_UB_11 -0.0096696000
_diffrn_orient_matrix_UB_12 -0.0057197000
_diffrn_orient_matrix_UB_13 -0.0294555000
_diffrn_orient_matrix_UB_21 -0.0560337000
_diffrn_orient_matrix_UB_22 -0.0214424000
_diffrn_orient_matrix_UB_23 -0.0001195000
_diffrn_orient_matrix_UB_31 -0.0130190000
_diffrn_orient_matrix_UB_32 0.0967639000
_diffrn_orient_matrix_UB_33 -0.0017772000
_diffrn_radiation_monochromator graphite
_diffrn_radiation_probe x-ray
_diffrn_radiation_type MoK\a
_diffrn_radiation_wavelength 0.71073
_diffrn_reflns_av_R_equivalents 0.0281
_diffrn_reflns_av_unetI/netI 0.0351
_diffrn_reflns_Laue_measured_fraction_full 0.997
_diffrn_reflns_Laue_measured_fraction_max 0.873
_diffrn_reflns_limit_h_max 17
_diffrn_reflns_limit_h_min -17
_diffrn_reflns_limit_k_max 9
_diffrn_reflns_limit_k_min -9
_diffrn_reflns_limit_l_max 24
_diffrn_reflns_limit_l_min -33
_diffrn_reflns_number 13873
_diffrn_reflns_point_group_measured_fraction_full 0.997
_diffrn_reflns_point_group_measured_fraction_max 0.873
_diffrn_reflns_theta_full 25.242
_diffrn_reflns_theta_max 29.249
_diffrn_reflns_theta_min 3.489
_diffrn_source 'Enhance (Mo) X-ray Source'
_exptl_absorpt_coefficient_mu 0.088
_exptl_absorpt_correction_T_max 1.00000
_exptl_absorpt_correction_T_min 0.38335
_exptl_absorpt_correction_type multi-scan
_exptl_absorpt_process_details
;
CrysAlisPro, Agilent Technologies,
Version 1.171.37.33 (release 27-03-2014 CrysAlis171 .NET)
(compiled Mar 27 2014,17:12:48)
Empirical absorption correction using spherical harmonics,
 implemented in SCALE3 ABSPACK scaling algorithm.
;
_exptl_crystal_colour 'clear light colourless'
_exptl_crystal_colour_lustre clear
_exptl_crystal_colour_modifier light
_exptl_crystal_colour_primary colourless
_exptl_crystal_density_diffrn 1.249
_exptl_crystal_description
;
;
_exptl_crystal_F_000 868
_exptl_crystal_size_max 0.8
_exptl_crystal_size_mid 0.2
_exptl_crystal_size_min 0.2
_refine_diff_density_max 0.226
_refine_diff_density_min -0.156
_refine_diff_density_rms 0.035
_refine_ls_extinction_method none
_refine_ls_goodness_of_fit_ref 1.038
_refine_ls_hydrogen_treatment constr
_refine_ls_matrix_type full
_refine_ls_number_parameters 272
_refine_ls_number_reflns 5041
_refine_ls_number_restraints 0
_refine_ls_restrained_S_all 1.038
_refine_ls_R_factor_all 0.0768
_refine_ls_R_factor_gt 0.0495
_refine_ls_shift/su_max 0.001
_refine_ls_shift/su_mean 0.000
_refine_ls_structure_factor_coef Fsqd
_refine_ls_weighting_details 'w=1/[\s^2^(Fo^2^)+(0.0580P)^2^+0.3260P] where P=(Fo^2^+2Fc^2^)/3'
_refine_ls_weighting_scheme calc
_refine_ls_wR_factor_gt 0.1198
_refine_ls_wR_factor_ref 0.1351
_reflns_Friedel_coverage 0.000
_reflns_number_gt 3476
_reflns_number_total 5041
_reflns_threshold_expression 'I > 2\s(I)'
_cod_data_source_file ja5b08958_si_010.cif
_cod_data_source_block liubo-slq-qtre
_cod_original_cell_volume 2124.03(14)
_cod_original_formula_sum 'C23 H35 O5.50'
_cod_database_code 4129627
_shelx_space_group_comment
;
The symmetry employed for this shelxl refinement is uniquely defined
by the following loop, which should always be used as a source of
symmetry information in preference to the above space-group names.
They are only intended as comments.
;
_reflns_odcompleteness_completeness 99.58
_reflns_odcompleteness_iscentric 1
_reflns_odcompleteness_theta 26.32
_olex2_refinement_description
;
1. Others
 Fixed Sof: O00T(0.5) H0AA(0.5) HD(0.5)
 Fixed Uiso: H005(0.102) H007(0.042) H00A(0.05) H00B(0.05) H009(0.049)
 H00D(0.052) H00E(0.053) H00F(0.05) H00C(0.056) H00G(0.056) H00H(0.06)
 H00I(0.06) H00J(0.08) H00K(0.08) H00L(0.08) H00M(0.079) H00N(0.079)
 H00O(0.079) H00P(0.059) H00Q(0.059) H00R(0.068) H00S(0.068) H00T(0.086)
 H00U(0.086) H00V(0.086) H00W(0.106) H00X(0.106) H00Y(0.106) H00Z(0.099)
 H(0.099) HA(0.099) H00(0.107) HB(0.107) HC(0.107) H0AA(0.156) HD(0.156)
 Fixed X: H005(1.0759) H007(0.8502) H00A(0.8554) H00B(0.9246) H009(0.8142)
 H00D(1.0112) H00E(0.5075) H00F(0.731) H00C(0.8878) H00G(1.0009) H00H(0.5874)
 H00I(0.5511) H00J(0.9422) H00K(0.9529) H00L(0.8423) H00M(0.7071) H00N(0.6516)
 H00O(0.619) H00P(0.5646) H00Q(0.5418) H00R(0.6647) H00S(0.7277) H00T(0.7269)
 H00U(0.8356) H00V(0.7805) H00W(0.8352) H00X(0.8845) H00Y(0.9557) H00Z(0.6251)
 H(0.7423) HA(0.6377) H00(0.3166) HB(0.359) HC(0.3085) H0AA(1.0606) HD(1.0566)
 Fixed Y: H005(0.442) H007(0.6954) H00A(0.197) H00B(0.3716) H009(0.2866)
 H00D(0.5728) H00E(0.466) H00F(0.3555) H00C(0.264) H00G(0.2472) H00H(0.8663)
 H00I(0.6814) H00J(0.8898) H00K(0.846) H00L(0.9251) H00M(0.2914) H00N(0.2386)
 H00O(0.4248) H00P(0.2827) H00Q(0.443) H00R(0.7663) H00S(0.9017) H00T(0.653)
 H00U(0.6128) H00V(0.4535) H00W(0.6208) H00X(0.4563) H00Y(0.6344) H00Z(0.9201)
 H(0.9316) HA(0.9725) H00(0.5644) HB(0.5197) HC(0.7165) H0AA(0.6135) HD(0.5797)
 Fixed Z: H005(0.399) H007(0.2552) H00A(0.2483) H00B(0.2368) H009(0.1537)
 H00D(0.3168) H00E(0.1546) H00F(0.0615) H00C(0.3433) H00G(0.3232) H00H(0.202)
 H00I(0.2275) H00J(0.324) H00K(0.3876) H00L(0.354) H00M(0.3098) H00N(0.2489)
 H00O(0.2757) H00P(0.095) H00Q(0.0503) H00R(0.3003) H00S(0.2669) H00T(0.376)
 H00U(0.4185) H00V(0.3789) H00W(-0.0011) H00X(0.0381) H00Y(0.0325) H00Z(-
 0.0176) H(0.0197) HA(0.0455) H00(0.1057) HB(0.0505) HC(0.059) H0AA(0.471)
 HD(0.5265)
;
_shelx_shelxl_version_number 2014/7
_olex2_submission_special_instructions 'No special instructions were received'

loop_
_space_group_symop_operation_xyz
'x, y, z'
'-x, y+1/2, -z+1/2'
'-x, -y, -z'
'x, -y-1/2, z-1/2'

loop_
_atom_site_label
_atom_site_type_symbol
_atom_site_fract_x
_atom_site_fract_y
_atom_site_fract_z
_atom_site_U_iso_or_equiv
_atom_site_adp_type
_atom_site_occupancy
_atom_site_site_symmetry_order
_atom_site_calc_flag
_atom_site_refinement_flags_posn
_atom_site_refinement_flags_occupancy
O001 O 0.84266(9) 0.67522(17) 0.07840(5) 0.0503(3) Uani 1 1 d . .
O002 O 0.66033(10) 0.70320(16) 0.03274(5) 0.0514(3) Uani 1 1 d . .
O003 O 0.75230(11) 0.89840(16) 0.14672(5) 0.0586(3) Uani 1 1 d . .
O004 O 0.48681(11) 0.8509(2) 0.10082(6) 0.0703(4) Uani 1 1 d . .
O005 O 1.02478(12) 0.51646(19) 0.39670(5) 0.0679(4) Uani 1 1 d . .
H005 H 1.0759 0.4420 0.3990 0.102 Uiso 1 1 calc GR .
C006 C 0.77021(12) 0.44486(19) 0.25081(6) 0.0357(3) Uani 1 1 d . .
C007 C 0.79905(12) 0.64121(19) 0.27709(6) 0.0349(3) Uani 1 1 d . .
H007 H 0.8502 0.6954 0.2552 0.042 Uiso 1 1 calc R .
C008 C 0.87498(13) 0.3242(2) 0.26002(7) 0.0413(4) Uani 1 1 d . .
H00A H 0.8554 0.1970 0.2483 0.050 Uiso 1 1 calc R .
H00B H 0.9246 0.3716 0.2368 0.050 Uiso 1 1 calc R .
C009 C 0.76137(13) 0.3805(2) 0.14729(7) 0.0405(4) Uani 1 1 d . .
H009 H 0.8142 0.2866 0.1537 0.049 Uiso 1 1 calc R .
C00A C 0.73052(12) 0.4754(2) 0.18885(6) 0.0373(3) Uani 1 1 d . .
C00B C 0.71199(13) 0.7471(2) 0.13366(7) 0.0416(4) Uani 1 1 d . .
C00C C 0.64723(12) 0.6327(2) 0.16906(6) 0.0391(4) Uani 1 1 d . .
C00D C 0.96409(13) 0.5178(2) 0.34077(7) 0.0435(4) Uani 1 1 d . .
H00D H 1.0112 0.5728 0.3168 0.052 Uiso 1 1 calc R .
C00E C 0.54550(13) 0.5430(2) 0.13084(7) 0.0443(4) Uani 1 1 d . .
H00E H 0.5075 0.4660 0.1546 0.053 Uiso 1 1 calc R .
C00F C 0.70562(13) 0.4343(2) 0.08941(7) 0.0414(4) Uani 1 1 d . .
H00F H 0.7310 0.3555 0.0615 0.050 Uiso 1 1 calc R .
C00G C 0.93452(14) 0.3216(2) 0.32020(7) 0.0469(4) Uani 1 1 d . .
H00C H 0.8878 0.2640 0.3433 0.056 Uiso 1 1 calc R .
H00G H 1.0009 0.2472 0.3232 0.056 Uiso 1 1 calc R .
C00H C 0.73188(12) 0.6411(2) 0.08115(7) 0.0418(4) Uani 1 1 d . .
C00I C 0.86318(13) 0.6444(2) 0.33830(6) 0.0394(4) Uani 1 1 d . .
C00J C 0.61309(14) 0.7446(2) 0.21643(7) 0.0501(4) Uani 1 1 d . .
H00H H 0.5874 0.8663 0.2020 0.060 Uiso 1 1 calc R .
H00I H 0.5511 0.6814 0.2275 0.060 Uiso 1 1 calc R .
C00K C 0.90397(16) 0.8452(2) 0.35232(8) 0.0532(4) Uani 1 1 d . .
H00J H 0.9422 0.8898 0.3240 0.080 Uiso 1 1 calc GR .
H00K H 0.9529 0.8460 0.3876 0.080 Uiso 1 1 calc GR .
H00L H 0.8423 0.9251 0.3540 0.080 Uiso 1 1 calc GR .
C00L C 0.67827(14) 0.3400(2) 0.27347(8) 0.0524(4) Uani 1 1 d . .
H00M H 0.7071 0.2914 0.3098 0.079 Uiso 1 1 calc GR .
H00N H 0.6516 0.2386 0.2489 0.079 Uiso 1 1 calc GR .
H00O H 0.6190 0.4248 0.2757 0.079 Uiso 1 1 calc GR .
C00M C 0.46375(14) 0.6867(3) 0.10274(7) 0.0510(4) Uani 1 1 d . .
C00N C 0.58134(13) 0.4115(2) 0.08711(7) 0.0488(4) Uani 1 1 d . .
H00P H 0.5646 0.2827 0.0950 0.059 Uiso 1 1 calc R .
H00Q H 0.5418 0.4430 0.0503 0.059 Uiso 1 1 calc R .
C00O C 0.70010(15) 0.7750(3) 0.26807(8) 0.0563(5) Uani 1 1 d . .
H00R H 0.6647 0.7663 0.3003 0.068 Uiso 1 1 calc R .
H00S H 0.7277 0.9017 0.2669 0.068 Uiso 1 1 calc R .
C00P C 0.79517(17) 0.5854(3) 0.38202(7) 0.0575(5) Uani 1 1 d . .
H00T H 0.7269 0.6530 0.3760 0.086 Uiso 1 1 calc GR .
H00U H 0.8356 0.6128 0.4185 0.086 Uiso 1 1 calc GR .
H00V H 0.7805 0.4535 0.3789 0.086 Uiso 1 1 calc GR .
C00Q C 0.88281(17) 0.5897(3) 0.03333(9) 0.0709(6) Uani 1 1 d . .
H00W H 0.8352 0.6208 -0.0011 0.106 Uiso 1 1 calc GR .
H00X H 0.8845 0.4563 0.0381 0.106 Uiso 1 1 calc GR .
H00Y H 0.9557 0.6344 0.0325 0.106 Uiso 1 1 calc GR .
C00R C 0.66688(18) 0.8980(3) 0.01896(9) 0.0663(5) Uani 1 1 d . .
H00Z H 0.6251 0.9201 -0.0176 0.099 Uiso 1 1 calc GR .
H H 0.7423 0.9316 0.0197 0.099 Uiso 1 1 calc GR .
HA H 0.6377 0.9725 0.0455 0.099 Uiso 1 1 calc GR .
C00S C 0.35191(15) 0.6154(3) 0.07719(9) 0.0715(6) Uani 1 1 d . .
H00 H 0.3166 0.5644 0.1057 0.107 Uiso 1 1 calc GR .
HB H 0.3590 0.5197 0.0505 0.107 Uiso 1 1 calc GR .
HC H 0.3085 0.7165 0.0590 0.107 Uiso 1 1 calc GR .
O00T O 1.0866(4) 0.6450(6) 0.50432(15) 0.1042(11) Uani 0.5 1 d . P
H0AA H 1.0606 0.6135 0.4710 0.156 Uiso 0.5 1 d G P
HD H 1.0566 0.5797 0.5265 0.156 Uiso 0.5 1 d G P

loop_
_atom_site_aniso_label
_atom_site_aniso_U_11
_atom_site_aniso_U_22
_atom_site_aniso_U_33
_atom_site_aniso_U_23
_atom_site_aniso_U_13
_atom_site_aniso_U_12
O001 0.0396(6) 0.0619(7) 0.0494(7) -0.0025(6) 0.0085(5) -0.0068(5)
O002 0.0508(7) 0.0525(7) 0.0467(7) 0.0041(5) -0.0024(5) 0.0016(5)
O003 0.0688(8) 0.0395(6) 0.0660(8) -0.0077(6) 0.0085(7) -0.0105(6)
O004 0.0573(8) 0.0647(9) 0.0833(10) 0.0134(7) -0.0018(7) 0.0126(7)
O005 0.0684(9) 0.0637(8) 0.0604(8) -0.0080(6) -0.0177(7) 0.0183(7)
C006 0.0353(7) 0.0308(7) 0.0421(8) 0.0000(6) 0.0097(6) 0.0022(6)
C007 0.0374(7) 0.0293(7) 0.0394(8) 0.0007(6) 0.0109(6) 0.0021(6)
C008 0.0441(8) 0.0319(7) 0.0480(9) -0.0009(7) 0.0084(7) 0.0067(6)
C009 0.0401(8) 0.0337(7) 0.0469(9) -0.0035(7) 0.0061(7) 0.0045(6)
C00A 0.0346(7) 0.0327(7) 0.0445(9) -0.0018(7) 0.0072(6) 0.0032(6)
C00B 0.0390(8) 0.0350(8) 0.0479(9) -0.0012(7) 0.0003(7) 0.0032(6)
C00C 0.0351(7) 0.0384(8) 0.0430(8) -0.0030(7) 0.0052(6) 0.0059(6)
C00D 0.0425(8) 0.0410(8) 0.0446(9) 0.0007(7) 0.0018(7) 0.0024(7)
C00E 0.0347(8) 0.0491(9) 0.0485(9) -0.0004(8) 0.0057(7) -0.0010(7)
C00F 0.0416(8) 0.0401(8) 0.0420(9) -0.0099(7) 0.0065(7) 0.0004(7)
C00G 0.0500(9) 0.0373(8) 0.0518(10) 0.0045(7) 0.0050(8) 0.0092(7)
C00H 0.0362(8) 0.0450(8) 0.0423(9) 0.0015(7) 0.0020(7) -0.0019(7)
C00I 0.0432(8) 0.0349(8) 0.0405(8) 0.0002(7) 0.0086(7) 0.0016(6)
C00J 0.0451(9) 0.0520(10) 0.0526(10) -0.0059(8) 0.0068(8) 0.0175(8)
C00K 0.0582(10) 0.0406(9) 0.0580(11) -0.0084(8) 0.0032(9) 0.0005(8)
C00L 0.0483(9) 0.0473(9) 0.0632(11) 0.0035(8) 0.0141(8) -0.0086(8)
C00M 0.0415(9) 0.0629(12) 0.0475(10) -0.0048(9) 0.0053(8) 0.0080(8)
C00N 0.0430(9) 0.0443(9) 0.0568(11) -0.0077(8) 0.0028(8) -0.0051(7)
C00O 0.0593(11) 0.0520(10) 0.0539(10) -0.0130(8) 0.0008(9) 0.0241(8)
C00P 0.0675(12) 0.0635(11) 0.0450(10) 0.0007(9) 0.0197(9) 0.0016(9)
C00Q 0.0516(11) 0.1052(17) 0.0592(12) -0.0064(12) 0.0190(9) 0.0003(11)
C00R 0.0730(13) 0.0602(12) 0.0626(12) 0.0183(10) 0.0040(10) 0.0042(10)
C00S 0.0421(10) 0.0960(16) 0.0700(13) -0.0234(12) -0.0065(9) 0.0102(10)
O00T 0.122(3) 0.115(3) 0.073(2) 0.002(2) 0.012(2) 0.009(2)

loop_
_atom_type_symbol
_atom_type_description
_atom_type_scat_dispersion_real
_atom_type_scat_dispersion_imag
_atom_type_scat_source
C C 0.0033 0.0016 'International Tables Vol C Tables 4.2.6.8 and 6.1.1.4'
H H 0.0000 0.0000 'International Tables Vol C Tables 4.2.6.8 and 6.1.1.4'
O O 0.0106 0.0060 'International Tables Vol C Tables 4.2.6.8 and 6.1.1.4'

loop_
_geom_angle_atom_site_label_1
_geom_angle_atom_site_label_2
_geom_angle_atom_site_label_3
_geom_angle
C00H O001 C00Q 116.27(13)
C00H O002 C00R 116.51(13)
C00D O005 H005 109.5
C008 C006 C007 108.74(12)
C008 C006 C00L 109.29(12)
C00A C006 C007 106.86(11)
C00A C006 C008 109.65(12)
C00A C006 C00L 107.56(13)
C00L C006 C007 114.63(13)
C006 C007 H007 104.6
C006 C007 C00I 116.55(11)
C00I C007 H007 104.6
C00O C007 C006 112.63(12)
C00O C007 H007 104.6
C00O C007 C00I 112.37(12)
C006 C008 H00A 108.9
C006 C008 H00B 108.9
H00A C008 H00B 107.7
C00G C008 C006 113.24(13)
C00G C008 H00A 108.9
C00G C008 H00B 108.9
C00A C009 H009 121.9
C00A C009 C00F 116.14(13)
C00F C009 H009 121.9
C006 C00A C00C 119.53(12)
C009 C00A C006 126.94(13)
C009 C00A C00C 113.52(14)
O003 C00B C00C 124.41(15)
O003 C00B C00H 122.43(15)
C00C C00B C00H 112.89(12)
C00A C00C C00E 107.93(12)
C00B C00C C00A 100.35(12)
C00B C00C C00E 109.29(13)
C00B C00C C00J 113.38(13)
C00J C00C C00A 113.87(13)
C00J C00C C00E 111.37(13)
O005 C00D H00D 107.9
O005 C00D C00G 111.32(13)
O005 C00D C00I 108.77(13)
C00G C00D H00D 107.9
C00G C00D C00I 112.85(13)
C00I C00D H00D 107.9
C00C C00E H00E 107.3
C00M C00E C00C 113.06(14)
C00M C00E H00E 107.3
C00M C00E C00N 110.47(14)
C00N C00E C00C 111.21(13)
C00N C00E H00E 107.3
C009 C00F H00F 111.0
C009 C00F C00H 107.32(12)
C009 C00F C00N 106.90(14)
C00H C00F H00F 111.0
C00H C00F C00N 109.36(13)
C00N C00F H00F 111.0
C008 C00G H00C 109.5
C008 C00G H00G 109.5
C00D C00G C008 110.84(12)
C00D C00G H00C 109.5
C00D C00G H00G 109.5
H00C C00G H00G 108.1
O001 C00H O002 111.86(13)
O001 C00H C00B 104.99(12)
O001 C00H C00F 113.88(13)
O002 C00H C00B 111.79(13)
O002 C00H C00F 107.29(12)
C00F C00H C00B 107.01(13)
C00D C00I C007 107.26(12)
C00D C00I C00K 108.06(13)
C00D C00I C00P 110.84(14)
C00K C00I C007 108.41(12)
C00P C00I C007 114.63(13)
C00P C00I C00K 107.46(14)
C00C C00J H00H 108.1
C00C C00J H00I 108.1
H00H C00J H00I 107.3
C00O C00J C00C 116.96(13)
C00O C00J H00H 108.1
C00O C00J H00I 108.1
C00I C00K H00J 109.5
C00I C00K H00K 109.5
C00I C00K H00L 109.5
H00J C00K H00K 109.5
H00J C00K H00L 109.5
H00K C00K H00L 109.5
C006 C00L H00M 109.5
C006 C00L H00N 109.5
C006 C00L H00O 109.5
H00M C00L H00N 109.5
H00M C00L H00O 109.5
H00N C00L H00O 109.5
O004 C00M C00E 122.14(16)
O004 C00M C00S 121.27(17)
C00S C00M C00E 116.58(17)
C00E C00N H00P 109.9
C00E C00N H00Q 109.9
C00F C00N C00E 108.72(13)
C00F C00N H00P 109.9
C00F C00N H00Q 109.9
H00P C00N H00Q 108.3
C007 C00O H00R 108.0
C007 C00O H00S 108.0
C00J C00O C007 117.09(13)
C00J C00O H00R 108.0
C00J C00O H00S 108.0
H00R C00O H00S 107.3
C00I C00P H00T 109.5
C00I C00P H00U 109.5
C00I C00P H00V 109.5
H00T C00P H00U 109.5
H00T C00P H00V 109.5
H00U C00P H00V 109.5
O001 C00Q H00W 109.5
O001 C00Q H00X 109.5
O001 C00Q H00Y 109.5
H00W C00Q H00X 109.5
H00W C00Q H00Y 109.5
H00X C00Q H00Y 109.5
O002 C00R H00Z 109.5
O002 C00R H 109.5
O002 C00R HA 109.5
H00Z C00R H 109.5
H00Z C00R HA 109.5
H C00R HA 109.5
C00M C00S H00 109.5
C00M C00S HB 109.5
C00M C00S HC 109.5
H00 C00S HB 109.5
H00 C00S HC 109.5
HB C00S HC 109.5
H0AA O00T HD 109.5

loop_
_geom_bond_atom_site_label_1
_geom_bond_atom_site_label_2
_geom_bond_distance
O001 C00H 1.4049(18)
O001 C00Q 1.426(2)
O002 C00H 1.4138(18)
O002 C00R 1.438(2)
O003 C00B 1.2089(18)
O004 C00M 1.211(2)
O005 H005 0.8200
O005 C00D 1.4349(19)
C006 C007 1.557(2)
C006 C008 1.538(2)
C006 C00A 1.521(2)
C006 C00L 1.546(2)
C007 H007 0.9800
C007 C00I 1.561(2)
C007 C00O 1.537(2)
C008 H00A 0.9700
C008 H00B 0.9700
C008 C00G 1.521(2)
C009 H009 0.9300
C009 C00A 1.334(2)
C009 C00F 1.507(2)
C00A C00C 1.542(2)
C00B C00C 1.520(2)
C00B C00H 1.548(2)
C00C C00E 1.561(2)
C00C C00J 1.529(2)
C00D H00D 0.9800
C00D C00G 1.512(2)
C00D C00I 1.534(2)
C00E H00E 0.9800
C00E C00M 1.515(2)
C00E C00N 1.548(2)
C00F H00F 0.9800
C00F C00H 1.535(2)
C00F C00N 1.536(2)
C00G H00C 0.9700
C00G H00G 0.9700
C00I C00K 1.539(2)
C00I C00P 1.535(2)
C00J H00H 0.9700
C00J H00I 0.9700
C00J C00O 1.518(2)
C00K H00J 0.9600
C00K H00K 0.9600
C00K H00L 0.9600
C00L H00M 0.9600
C00L H00N 0.9600
C00L H00O 0.9600
C00M C00S 1.499(2)
C00N H00P 0.9700
C00N H00Q 0.9700
C00O H00R 0.9700
C00O H00S 0.9700
C00P H00T 0.9600
C00P H00U 0.9600
C00P H00V 0.9600
C00Q H00W 0.9600
C00Q H00X 0.9600
C00Q H00Y 0.9600
C00R H00Z 0.9600
C00R H 0.9600
C00R HA 0.9600
C00S H00 0.9600
C00S HB 0.9600
C00S HC 0.9600
O00T H0AA 0.8501
O00T HD 0.8499
